data_7239862
loop_
_publ_author_name
'Tu, Qian-Qian'
'Ren, Ling-Ling'
'Cui, Ying-Ying'
'Cheng, Ai-Ling'
'Gao, En-Qing'

_publ_section_title
;
 Assembly of four new cobalt coordination polymers modulated by
 N-coligands: sensitive and selective sensing of nitroaromatics, Fe3+ and
 Cr2O72&#x2212; in water
;
_journal_issue 10
_journal_name_full CrystEngComm
_journal_page_first 1789
_journal_page_last 1801
_journal_paper_doi 10.1039/C9CE01757G
_journal_volume 22
_journal_year 2020
_chemical_formula_sum 'C9.29 H5.71 Co0.43 N0.57 O3 S0.43'
_chemical_formula_weight 212.28
_space_group_crystal_system triclinic
_space_group_IT_number 2
_space_group_name_Hall '-P 1'
_space_group_name_H-M_alt 'P -1'
_atom_sites_solution_hydrogens geom
_audit_creation_method SHELXL-2013
_audit_update_record
;
2020-01-07 deposited with the CCDC.	2020-01-28 downloaded from the CCDC.
;
_cell_angle_alpha 63.887(4)
_cell_angle_beta 79.260(3)
_cell_angle_gamma 79.327(3)
_cell_formula_units_Z 7
_cell_length_a 10.5883(4)
_cell_length_b 12.9921(5)
_cell_length_c 14.4442(5)
_cell_measurement_reflns_used 7369
_cell_measurement_temperature 293(2)
_cell_measurement_theta_max 74.0780
_cell_measurement_theta_min 3.7900
_cell_volume 1740.90(13)
_computing_cell_refinement 'CrysAlisPro 1.171.39.32a (Rigaku OD, 2017)'
_computing_data_collection 'CrysAlisPro 1.171.39.32a (Rigaku OD, 2017)'
_computing_data_reduction 'CrysAlisPro 1.171.39.32a (Rigaku OD, 2017)'
_computing_molecular_graphics 'Bruker SHELXTL'
_computing_publication_material 'Bruker SHELXTL'
_computing_structure_refinement 'SHELXL-2013 (Sheldrick, 2013)'
_computing_structure_solution 'SHELXL-2013 (Sheldrick, 2013)'
_diffrn_ambient_temperature 293(2)
_diffrn_measured_fraction_theta_full 0.994
_diffrn_measured_fraction_theta_max 0.964
_diffrn_measurement_device_type 'XtaLAB AFC12 (RINC): Kappa dual home/near'
_diffrn_radiation_type CuK\a
_diffrn_radiation_wavelength 1.54184
_diffrn_reflns_av_R_equivalents 0.0665
_diffrn_reflns_av_unetI/netI 0.0728
_diffrn_reflns_Laue_measured_fraction_full 0.994
_diffrn_reflns_Laue_measured_fraction_max 0.964
_diffrn_reflns_limit_h_max 11
_diffrn_reflns_limit_h_min -13
_diffrn_reflns_limit_k_max 16
_diffrn_reflns_limit_k_min -15
_diffrn_reflns_limit_l_max 17
_diffrn_reflns_limit_l_min -17
_diffrn_reflns_number 18276
_diffrn_reflns_point_group_measured_fraction_full 0.994
_diffrn_reflns_point_group_measured_fraction_max 0.964
_diffrn_reflns_theta_full 67.684
_diffrn_reflns_theta_max 74.477
_diffrn_reflns_theta_min 3.815
_diffrn_source 'fine-focus sealed X-ray tube'
_exptl_absorpt_coefficient_mu 7.011
_exptl_absorpt_correction_T_max 1.00000
_exptl_absorpt_correction_T_min 0.26493
_exptl_absorpt_correction_type multi-scan
_exptl_absorpt_process_details
;
CrysAlisPro 1.171.39.32a (Rigaku Oxford Diffraction, 2017)
Empirical absorption correction using spherical harmonics,
 implemented in SCALE3 ABSPACK scaling algorithm.
;
_exptl_crystal_colour pink
_exptl_crystal_density_diffrn 1.417
_exptl_crystal_description plate
_exptl_crystal_F_000 755
_exptl_crystal_size_max 0.280
_exptl_crystal_size_mid 0.250
_exptl_crystal_size_min 0.160
_platon_squeeze_details
;
;
_refine_diff_density_max 1.516
_refine_diff_density_min -0.907
_refine_diff_density_rms 0.117
_refine_ls_extinction_method none
_refine_ls_goodness_of_fit_ref 1.096
_refine_ls_hydrogen_treatment constr
_refine_ls_matrix_type full
_refine_ls_number_parameters 496
_refine_ls_number_reflns 6863
_refine_ls_number_restraints 1004
_refine_ls_restrained_S_all 1.050
_refine_ls_R_factor_all 0.1009
_refine_ls_R_factor_gt 0.0915
_refine_ls_shift/su_max 0.000
_refine_ls_shift/su_mean 0.000
_refine_ls_structure_factor_coef Fsqd
_refine_ls_weighting_details
;
 w=1/[\s^2^(Fo^2^)+(0.0495P)^2^+14.1899P]
 where P=(Fo^2^+2Fc^2^)/3
;
_refine_ls_weighting_scheme calc
_refine_ls_wR_factor_gt 0.2145
_refine_ls_wR_factor_ref 0.2196
_reflns_Friedel_coverage 0.000
_reflns_number_gt 5887
_reflns_number_total 6863
_reflns_threshold_expression 'I > 2\s(I)'
_cod_data_source_file c9ce01757g2.cif
_cod_data_source_block sq-1
_cod_depositor_comments
;Adding full bibliography for 7239861--7239864.cif.

 Adding full bibliography for 7239861--7239864.cif.
;
_cod_database_code 7239862
_shelx_space_group_comment
;
The symmetry employed for this shelxl refinement is uniquely defined
by the following loop, which should always be used as a source of
symmetry information in preference to the above space-group names.
They are only intended as comments.
;
_shelx_estimated_absorpt_t_min 0.244
_shelx_estimated_absorpt_t_max 0.400
_shelxl_version_number 2013-2

loop_
_space_group_symop_operation_xyz
'x, y, z'
'-x, -y, -z'

loop_
_atom_site_label
_atom_site_type_symbol
_atom_site_fract_x
_atom_site_fract_y
_atom_site_fract_z
_atom_site_U_iso_or_equiv
_atom_site_adp_type
_atom_site_occupancy
_atom_site_site_symmetry_order
_atom_site_calc_flag
_atom_site_refinement_flags_posn
_atom_site_refinement_flags_adp
_atom_site_refinement_flags_occupancy
_atom_site_disorder_assembly
_atom_site_disorder_group
Co1 Co -0.5000 1.5000 0.0000 0.0166(3) Uani 1 2 d S . P . .
Co2 Co -0.77262(9) 1.36178(8) 0.11528(7) 0.0184(2) Uani 1 1 d . . . . .
C1 C -0.5827(6) 1.3818(5) 0.2358(4) 0.0216(11) Uani 1 1 d . U . . .
C2 C -0.5658(6) 1.3724(5) 0.3400(4) 0.0213(11) Uani 1 1 d . U . . .
C3 C -0.6796(6) 1.3837(6) 0.4051(5) 0.0276(12) Uani 1 1 d . U . . .
H3A H -0.7610 1.3933 0.3849 0.033 Uiso 1 1 calc R U . . .
C4 C -0.6658(6) 1.3801(6) 0.4997(5) 0.0257(11) Uani 1 1 d . U . . .
C5 C -0.5453(6) 1.3605(5) 0.5366(4) 0.0233(10) Uani 1 1 d . U . . .
C6 C -0.4336(6) 1.3486(5) 0.4715(4) 0.0236(11) Uani 1 1 d . U . . .
C7 C -0.4472(6) 1.3551(5) 0.3745(4) 0.0233(11) Uani 1 1 d . U . . .
H7A H -0.3727 1.3475 0.3311 0.028 Uiso 1 1 calc R U . . .
C8 C -0.5599(6) 1.3621(5) 0.6400(4) 0.0235(10) Uani 1 1 d . U . . .
C9 C -0.6892(6) 1.3820(6) 0.6777(5) 0.0268(11) Uani 1 1 d . U . . .
C10 C -0.7283(6) 1.3883(6) 0.7710(4) 0.0265(11) Uani 1 1 d . U . . .
H10A H -0.8155 1.4014 0.7933 0.032 Uiso 1 1 calc R U . . .
C11 C -0.6318(6) 1.3741(5) 0.8318(4) 0.0233(11) Uani 1 1 d . U . . .
C12 C -0.5029(6) 1.3552(5) 0.7971(4) 0.0230(11) Uani 1 1 d . U . . .
H12A H -0.4405 1.3462 0.8384 0.028 Uiso 1 1 calc R U . . .
C13 C -0.4635(6) 1.3492(5) 0.7009(4) 0.0242(11) Uani 1 1 d . U . . .
C14 C -0.6767(6) 1.3786(6) 0.9344(4) 0.0251(12) Uani 1 1 d . U . . .
C16 C -0.7810(6) 1.6094(5) 0.0454(4) 0.0209(10) Uani 1 1 d . U . . .
C17 C -0.8398(7) 1.7319(5) 0.0347(8) 0.0214(18) Uani 0.5 1 d G U P A 1
C18 C -0.9716(7) 1.7690(6) 0.0421(7) 0.0203(17) Uani 0.5 1 d G U P A 1
H18A H -1.0313 1.7184 0.0559 0.024 Uiso 0.5 1 calc R U P A 1
C19 C -1.0141(5) 1.8819(6) 0.0291(7) 0.0207(17) Uani 0.5 1 d G U P A 1
C20 C -0.9248(7) 1.9576(5) 0.0086(7) 0.0218(17) Uani 0.5 1 d G U P A 1
C21 C -0.7931(6) 1.9204(6) 0.0011(6) 0.0245(17) Uani 0.5 1 d G U P A 1
C22 C -0.7505(5) 1.8076(7) 0.0142(7) 0.0227(16) Uani 0.5 1 d G U P A 1
H22A H -0.6624 1.7827 0.0092 0.027 Uiso 0.5 1 calc R U P A 1
C17' C -0.8539(7) 1.7203(5) 0.0324(8) 0.0201(17) Uani 0.5 1 d G U P A 2
C18' C -0.9878(7) 1.7242(5) 0.0447(7) 0.0229(18) Uani 0.5 1 d G U P A 2
H18B H -1.0254 1.6577 0.0624 0.027 Uiso 0.5 1 calc R U P A 2
C19' C -1.0655(5) 1.8275(7) 0.0306(7) 0.0234(17) Uani 0.5 1 d G U P A 2
C20' C -1.0093(7) 1.9268(5) 0.0042(7) 0.0218(17) Uani 0.5 1 d G U P A 2
C21' C -0.8754(7) 1.9229(5) -0.0082(6) 0.0215(15) Uiso 0.5 1 d G U P A 2
C22' C -0.7977(5) 1.8196(7) 0.0059(7) 0.0226(15) Uiso 0.5 1 d G U P A 2
H22B H -0.7081 1.8170 -0.0023 0.027 Uiso 0.5 1 calc R U P A 2
O12 O -0.7090(8) 1.9984(8) -0.0121(8) 0.036(2) Uani 0.5 1 d . . P . .
C34 C -0.5754(13) 1.9597(14) 0.0006(12) 0.040(3) Uani 0.5 1 d . U P A .
H34A H -0.5316 2.0236 -0.0113 0.059 Uiso 0.5 1 calc R U P . .
H34B H -0.5371 1.9279 -0.0483 0.059 Uiso 0.5 1 calc R U P . .
H34C H -0.5677 1.9015 0.0699 0.059 Uiso 0.5 1 calc R U P . .
C24 C -0.5907(9) 1.1347(8) 0.1881(7) 0.0577(19) Uani 1 1 d . U . . .
H24A H -0.5256 1.1829 0.1565 0.069 Uiso 1 1 calc R U . . .
C25 C -0.5564(12) 1.0180(9) 0.2403(9) 0.083(3) Uani 1 1 d . U . . .
H25A H -0.4700 0.9867 0.2429 0.100 Uiso 1 1 calc R U . . .
C26 C -0.6555(12) 0.9485(10) 0.2888(9) 0.081(2) Uani 1 1 d . U . . .
H26A H -0.6352 0.8695 0.3260 0.097 Uiso 1 1 calc R U . . .
C27 C -0.7840(11) 0.9948(8) 0.2828(8) 0.067(2) Uani 1 1 d . U . . .
H27A H -0.8501 0.9479 0.3145 0.080 Uiso 1 1 calc R U . . .
C28 C -0.8118(9) 1.1144(7) 0.2276(7) 0.0494(15) Uani 1 1 d . U . . .
C29 C -0.9409(8) 1.1760(7) 0.2164(6) 0.0439(14) Uani 1 1 d . U . . .
C30 C -1.0554(9) 1.1225(8) 0.2473(6) 0.0516(16) Uani 1 1 d . U . . .
H30A H -1.0526 1.0426 0.2776 0.062 Uiso 1 1 calc R U . . .
C31 C -1.1721(8) 1.1928(9) 0.2312(6) 0.0514(17) Uani 1 1 d . U . . .
H31A H -1.2486 1.1589 0.2514 0.062 Uiso 1 1 calc R U . . .
C32 C -1.1782(8) 1.3097(9) 0.1868(6) 0.0510(17) Uani 1 1 d . U . . .
H32A H -1.2570 1.3563 0.1758 0.061 Uiso 1 1 calc R U . . .
C33 C -1.0619(7) 1.3566(8) 0.1586(5) 0.0418(15) Uani 1 1 d . U . . .
H33A H -1.0637 1.4365 0.1282 0.050 Uiso 1 1 calc R U . . .
O1 O -0.4901(4) 1.4046(3) 0.1655(3) 0.0210(8) Uani 1 1 d . . . . .
O2 O -0.6955(4) 1.3673(4) 0.2287(3) 0.0276(10) Uani 1 1 d . . . . .
O3 O -0.5979(4) 1.3769(4) 0.9921(3) 0.0228(9) Uani 1 1 d . . . . .
O4 O -0.7937(5) 1.3761(5) 0.9671(4) 0.0428(13) Uani 1 1 d . . . . .
O5 O -0.8509(5) 1.5300(4) 0.0729(4) 0.0377(12) Uani 1 1 d . . . . .
O6 O -0.6596(4) 1.6013(4) 0.0247(3) 0.0259(9) Uani 1 1 d . . . . .
O7 O -0.8715(6) 1.3042(7) 0.6328(4) 0.0631(19) Uani 1 1 d . . . . .
O8 O -0.8613(5) 1.5136(6) 0.5497(4) 0.0535(16) Uani 1 1 d . . . . .
O9 O -0.3390(5) 1.3348(5) 0.6595(4) 0.0275(16) Uani 0.744(9) 1 d . . P B 1
C15 C -0.2356(9) 1.3195(10) 0.7185(7) 0.039(2) Uani 0.744(9) 1 d . U P B 1
H15A H -0.1538 1.3101 0.6794 0.059 Uiso 0.744(9) 1 calc R U P B 1
H15B H -0.2440 1.2521 0.7829 0.059 Uiso 0.744(9) 1 calc R U P B 1
H15C H -0.2401 1.3860 0.7323 0.059 Uiso 0.744(9) 1 calc R U P B 1
O9' O -0.3302(16) 1.3167(16) 0.5120(15) 0.035(5) Uani 0.256(9) 1 d D . P B 2
C15' C -0.215(2) 1.275(2) 0.460(2) 0.038(5) Uani 0.256(9) 1 d D U P B 2
H15D H -0.1453 1.2512 0.5014 0.057 Uiso 0.256(9) 1 calc R U P B 2
H15E H -0.1919 1.3354 0.3934 0.057 Uiso 0.256(9) 1 calc R U P B 2
H15F H -0.2328 1.2103 0.4507 0.057 Uiso 0.256(9) 1 calc R U P B 2
N1 N -0.7133(6) 1.1811(5) 0.1813(4) 0.0355(13) Uani 1 1 d . . . . .
N2 N -0.9470(5) 1.2917(5) 0.1733(4) 0.0301(12) Uani 1 1 d . . . . .
S1 S -0.79511(16) 1.39927(19) 0.58972(13) 0.0398(5) Uani 1 1 d . . . . .
S2 S -1.1723(3) 1.9448(2) 0.0348(2) 0.0237(6) Uani 0.5 1 d . . P . .
O10 O -1.2402(9) 1.8974(7) 0.1373(8) 0.034(2) Uani 0.5 1 d . . P A .
O11 O -1.2351(9) 1.9537(9) -0.0490(8) 0.038(2) Uani 0.5 1 d . . P A .

loop_
_atom_site_aniso_label
_atom_site_aniso_U_11
_atom_site_aniso_U_22
_atom_site_aniso_U_33
_atom_site_aniso_U_23
_atom_site_aniso_U_13
_atom_site_aniso_U_12
Co1 0.0187(6) 0.0232(7) 0.0121(6) -0.0107(5) -0.0041(5) -0.0014(5)
Co2 0.0241(5) 0.0223(5) 0.0132(4) -0.0100(4) -0.0052(3) -0.0033(4)
C1 0.029(2) 0.024(2) 0.017(2) -0.0113(19) -0.009(2) -0.004(2)
C2 0.030(2) 0.027(2) 0.014(2) -0.0124(19) -0.0087(19) -0.003(2)
C3 0.031(3) 0.036(3) 0.018(2) -0.011(2) -0.007(2) -0.006(2)
C4 0.030(2) 0.036(2) 0.018(2) -0.0143(19) -0.0078(19) -0.005(2)
C5 0.030(2) 0.029(2) 0.018(2) -0.0141(18) -0.0093(19) -0.002(2)
C6 0.031(2) 0.029(2) 0.016(2) -0.0129(18) -0.0097(19) 0.002(2)
C7 0.030(3) 0.027(2) 0.018(2) -0.0130(19) -0.010(2) 0.003(2)
C8 0.031(2) 0.030(2) 0.017(2) -0.0142(18) -0.0077(19) -0.005(2)
C9 0.031(2) 0.035(2) 0.020(2) -0.0139(19) -0.0036(19) -0.009(2)
C10 0.031(2) 0.036(3) 0.019(2) -0.015(2) -0.004(2) -0.009(2)
C11 0.032(3) 0.030(3) 0.015(2) -0.0128(19) -0.004(2) -0.010(2)
C12 0.031(2) 0.028(2) 0.016(2) -0.0138(19) -0.0078(19) -0.002(2)
C13 0.029(2) 0.029(2) 0.020(2) -0.0145(19) -0.0084(19) -0.001(2)
C14 0.030(3) 0.034(3) 0.017(2) -0.014(2) -0.005(2) -0.009(2)
C16 0.025(2) 0.023(2) 0.018(2) -0.0099(18) -0.0061(18) -0.0017(19)
C17 0.021(3) 0.023(3) 0.021(3) -0.010(2) -0.005(3) 0.000(3)
C18 0.022(3) 0.021(3) 0.021(3) -0.012(3) -0.005(2) -0.002(3)
C19 0.020(3) 0.023(3) 0.022(3) -0.010(2) -0.005(2) -0.003(3)
C20 0.020(3) 0.025(3) 0.022(3) -0.010(2) -0.005(3) -0.002(3)
C21 0.023(3) 0.025(3) 0.025(3) -0.011(2) -0.002(3) -0.002(3)
C22 0.022(3) 0.024(3) 0.023(3) -0.010(2) -0.005(3) -0.001(3)
C17' 0.021(3) 0.023(3) 0.020(3) -0.011(2) -0.006(2) -0.002(3)
C18' 0.022(3) 0.024(3) 0.022(3) -0.009(3) -0.004(2) 0.000(3)
C19' 0.023(3) 0.023(3) 0.023(3) -0.009(2) -0.003(3) -0.001(3)
C20' 0.021(3) 0.021(3) 0.023(3) -0.010(3) -0.003(3) -0.002(3)
O12 0.015(4) 0.024(5) 0.068(7) -0.018(5) -0.008(4) -0.001(3)
C34 0.025(5) 0.042(6) 0.043(6) -0.013(5) 0.001(5) 0.000(5)
C24 0.058(4) 0.044(3) 0.060(3) -0.018(3) 0.003(3) 0.000(3)
C25 0.079(5) 0.054(4) 0.084(5) -0.010(4) 0.011(4) 0.002(4)
C26 0.084(4) 0.053(4) 0.077(4) -0.013(3) 0.012(4) -0.002(3)
C27 0.074(4) 0.049(3) 0.068(4) -0.021(3) 0.012(3) -0.014(3)
C28 0.061(3) 0.047(3) 0.045(3) -0.026(2) 0.009(3) -0.018(3)
C29 0.055(3) 0.055(3) 0.034(3) -0.027(2) 0.003(2) -0.025(3)
C30 0.060(3) 0.066(3) 0.039(3) -0.024(3) 0.002(3) -0.035(3)
C31 0.049(3) 0.078(4) 0.036(3) -0.024(3) -0.002(3) -0.029(3)
C32 0.040(3) 0.087(4) 0.027(3) -0.019(3) -0.002(3) -0.024(3)
C33 0.038(3) 0.070(4) 0.024(3) -0.023(3) -0.002(2) -0.016(3)
O1 0.024(2) 0.026(2) 0.0137(18) -0.0092(16) -0.0062(16) 0.0010(17)
O2 0.030(2) 0.044(3) 0.0161(19) -0.0162(19) -0.0058(17) -0.007(2)
O3 0.035(2) 0.026(2) 0.0134(18) -0.0108(16) -0.0061(16) -0.0086(18)
O4 0.029(2) 0.088(4) 0.025(2) -0.034(3) 0.0003(19) -0.017(3)
O5 0.049(3) 0.026(2) 0.036(3) -0.004(2) -0.022(2) -0.007(2)
O6 0.024(2) 0.028(2) 0.027(2) -0.0169(18) -0.0027(17) 0.0099(18)
O7 0.056(4) 0.123(6) 0.041(3) -0.052(4) 0.010(3) -0.053(4)
O8 0.036(3) 0.095(5) 0.041(3) -0.047(3) -0.017(2) 0.025(3)
O9 0.028(3) 0.046(4) 0.020(3) -0.024(3) -0.013(2) 0.006(3)
C15 0.032(4) 0.064(6) 0.028(4) -0.024(4) -0.019(4) 0.009(4)
O9' 0.030(10) 0.040(11) 0.048(12) -0.036(10) 0.000(8) 0.005(8)
C15' 0.040(9) 0.041(9) 0.031(8) -0.013(7) -0.009(7) -0.002(8)
N1 0.047(4) 0.026(3) 0.031(3) -0.012(2) 0.001(3) -0.005(3)
N2 0.032(3) 0.046(3) 0.017(2) -0.015(2) -0.003(2) -0.013(3)
S1 0.0310(8) 0.0796(14) 0.0259(8) -0.0352(9) -0.0024(6) -0.0135(9)
S2 0.0156(12) 0.0206(14) 0.0401(16) -0.0170(12) -0.0088(11) 0.0024(11)
O10 0.029(5) 0.018(4) 0.050(6) -0.010(4) 0.006(4) -0.008(4)
O11 0.024(4) 0.047(6) 0.062(7) -0.040(5) -0.025(4) 0.013(4)

loop_
_atom_type_symbol
_atom_type_description
_atom_type_scat_dispersion_real
_atom_type_scat_dispersion_imag
_atom_type_scat_source
C C 0.0181 0.0091 'International Tables Vol C Tables 4.2.6.8 and 6.1.1.4'
H H 0.0000 0.0000 'International Tables Vol C Tables 4.2.6.8 and 6.1.1.4'
O O 0.0492 0.0322 'International Tables Vol C Tables 4.2.6.8 and 6.1.1.4'
N N 0.0311 0.0180 'International Tables Vol C Tables 4.2.6.8 and 6.1.1.4'
S S 0.3331 0.5567 'International Tables Vol C Tables 4.2.6.8 and 6.1.1.4'
Co Co -2.3653 3.6143 'International Tables Vol C Tables 4.2.6.8 and 6.1.1.4'

loop_
_geom_angle_atom_site_label_1
_geom_angle_atom_site_label_2
_geom_angle_atom_site_label_3
_geom_angle
_geom_angle_site_symmetry_1
_geom_angle_site_symmetry_3
O6 Co1 O6 180.0 2_485 .
O6 Co1 O3 96.66(17) 2_485 2_486
O6 Co1 O3 83.34(17) . 2_486
O6 Co1 O3 83.34(17) 2_485 1_554
O6 Co1 O3 96.66(17) . 1_554
O3 Co1 O3 180.0 2_486 1_554
O6 Co1 O1 91.28(16) 2_485 2_485
O6 Co1 O1 88.72(16) . 2_485
O3 Co1 O1 93.48(15) 2_486 2_485
O3 Co1 O1 86.52(15) 1_554 2_485
O6 Co1 O1 88.72(16) 2_485 .
O6 Co1 O1 91.28(16) . .
O3 Co1 O1 86.52(15) 2_486 .
O3 Co1 O1 93.48(15) 1_554 .
O1 Co1 O1 180.0 2_485 .
O2 Co2 O5 89.91(19) . .
O2 Co2 N2 110.17(19) . .
O5 Co2 N2 96.1(2) . .
O2 Co2 O4 160.44(19) . 1_554
O5 Co2 O4 89.6(2) . 1_554
N2 Co2 O4 89.33(19) . 1_554
O2 Co2 N1 86.8(2) . .
O5 Co2 N1 170.7(2) . .
N2 Co2 N1 77.0(2) . .
O4 Co2 N1 96.4(2) 1_554 .
O2 Co2 O3 102.13(16) . 1_554
O5 Co2 O3 102.31(19) . 1_554
N2 Co2 O3 142.69(18) . 1_554
O4 Co2 O3 58.96(16) 1_554 1_554
N1 Co2 O3 86.89(19) . 1_554
O1 C1 O2 126.6(5) . .
O1 C1 C2 119.1(5) . .
O2 C1 C2 114.2(5) . .
C7 C2 C3 119.1(5) . .
C7 C2 C1 124.1(5) . .
C3 C2 C1 116.8(5) . .
C4 C3 C2 117.6(6) . .
C4 C3 H3A 121.2 . .
C2 C3 H3A 121.2 . .
C3 C4 C5 123.8(6) . .
C3 C4 S1 124.8(5) . .
C5 C4 S1 111.3(4) . .
C6 C5 C4 117.7(5) . .
C6 C5 C8 130.2(5) . .
C4 C5 C8 112.0(5) . .
O9' C6 C5 115.6(9) . .
O9' C6 C7 125.1(9) . .
C5 C6 C7 118.6(5) . .
C2 C7 C6 123.1(6) . .
C2 C7 H7A 118.4 . .
C6 C7 H7A 118.4 . .
C9 C8 C13 118.2(5) . .
C9 C8 C5 112.6(5) . .
C13 C8 C5 129.2(6) . .
C10 C9 C8 123.9(6) . .
C10 C9 S1 124.4(5) . .
C8 C9 S1 111.7(4) . .
C9 C10 C11 117.5(6) . .
C9 C10 H10A 121.3 . .
C11 C10 H10A 121.3 . .
C12 C11 C10 120.4(5) . .
C12 C11 C14 122.9(5) . .
C10 C11 C14 116.6(5) . .
C11 C12 C13 121.8(5) . .
C11 C12 H12A 119.1 . .
C13 C12 H12A 119.1 . .
O9 C13 C12 125.6(5) . .
O9 C13 C8 116.3(5) . .
C12 C13 C8 118.1(6) . .
O4 C14 O3 119.3(5) . .
O4 C14 C11 118.4(5) . .
O3 C14 C11 122.1(5) . .
O5 C16 O6 126.3(6) . .
O5 C16 C17' 113.7(6) . .
O6 C16 C17' 120.0(6) . .
O5 C16 C17 121.5(6) . .
O6 C16 C17 112.2(5) . .
C18 C17 C22 120.0 . .
C18 C17 C16 124.7(5) . .
C22 C17 C16 115.3(5) . .
C19 C18 C17 120.0 . .
C19 C18 H18A 120.0 . .
C17 C18 H18A 120.0 . .
C18 C19 C20 120.0 . .
C18 C19 S2 127.2(4) . .
C20 C19 S2 112.8(4) . .
C18 C19 C20 172.0(9) . 2_395
C20 C19 C20 61.4(7) . 2_395
S2 C19 C20 52.1(3) . 2_395
C19 C20 C21 120.0 . .
C19 C20 S2 170.4(5) . 2_395
C21 C20 S2 63.1(4) . 2_395
C19 C20 C20 74.5(8) . 2_395
C21 C20 C20 163.3(8) . 2_395
S2 C20 C20 101.3(6) 2_395 2_395
C19 C20 C19 118.6(8) . 2_395
C21 C20 C19 120.7(8) . 2_395
S2 C20 C19 57.7(5) 2_395 2_395
C20 C20 C19 44.2(3) 2_395 2_395
C20 C21 C22 120.0 . .
C20 C21 O12 116.9(6) . .
C22 C21 O12 122.9(6) . .
C20 C21 S2 65.4(4) . 2_395
C22 C21 S2 169.4(5) . 2_395
O12 C21 S2 53.5(4) . 2_395
C21 C22 C17 120.0 . .
C21 C22 H22A 120.0 . .
C17 C22 H22A 120.0 . .
C18' C17' C22' 120.0 . .
C18' C17' C16 115.9(6) . .
C22' C17' C16 124.1(6) . .
C19' C18' C17' 120.0 . .
C19' C18' H18B 120.0 . .
C17' C18' H18B 120.0 . .
C18' C19' C20' 120.0 . .
C18' C19' S2 170.4(5) . .
C20' C19' S2 64.6(4) . .
C21' C20' C19' 120.0 . .
C21' C20' S2 168.6(5) . .
C19' C20' S2 67.7(4) . .
C21' C20' C20' 78.7(8) . 2_395
C19' C20' C20' 158.9(8) . 2_395
S2 C20' C20' 92.4(5) . 2_395
C20' C21' C22' 120.0 . .
C20' C21' S2 111.8(5) . 2_395
C22' C21' S2 128.1(5) . 2_395
C21' C22' C17' 120.0 . .
C21' C22' H22B 120.0 . .
C17' C22' H22B 120.0 . .
O11 O12 S2 65.9(6) 2_395 2_395
O11 O12 C21 104.0(8) 2_395 .
S2 O12 C21 70.2(5) 2_395 .
O11 O12 C34 112.4(10) 2_395 .
S2 O12 C34 169.0(10) 2_395 .
C21 O12 C34 120.1(10) . .
O12 C34 H34A 109.5 . .
O12 C34 H34B 109.5 . .
H34A C34 H34B 109.5 . .
O12 C34 H34C 109.5 . .
H34A C34 H34C 109.5 . .
H34B C34 H34C 109.5 . .
N1 C24 C25 122.3(10) . .
N1 C24 H24A 118.8 . .
C25 C24 H24A 118.8 . .
C24 C25 C26 117.6(11) . .
C24 C25 H25A 121.2 . .
C26 C25 H25A 121.2 . .
C27 C26 C25 121.1(10) . .
C27 C26 H26A 119.4 . .
C25 C26 H26A 119.4 . .
C26 C27 C28 118.2(10) . .
C26 C27 H27A 120.9 . .
C28 C27 H27A 120.9 . .
N1 C28 C27 119.7(9) . .
N1 C28 C29 115.5(7) . .
C27 C28 C29 124.8(8) . .
N2 C29 C30 120.2(8) . .
N2 C29 C28 115.4(7) . .
C30 C29 C28 124.4(8) . .
C31 C30 C29 117.9(9) . .
C31 C30 H30A 121.0 . .
C29 C30 H30A 121.0 . .
C32 C31 C30 121.9(8) . .
C32 C31 H31A 119.0 . .
C30 C31 H31A 119.0 . .
C31 C32 C33 117.1(9) . .
C31 C32 H32A 121.4 . .
C33 C32 H32A 121.4 . .
N2 C33 C32 122.8(8) . .
N2 C33 H33A 118.6 . .
C32 C33 H33A 118.6 . .
C1 O1 Co1 127.1(4) . .
C1 O2 Co2 132.7(4) . .
C14 O3 Co1 135.8(4) . 1_556
C14 O3 Co2 86.5(3) . 1_556
Co1 O3 Co2 102.76(16) 1_556 1_556
C14 O4 Co2 95.2(4) . 1_556
C16 O5 Co2 121.5(4) . .
C16 O6 Co1 144.9(4) . .
C13 O9 C15 119.1(6) . .
O9 C15 H15A 109.5 . .
O9 C15 H15B 109.5 . .
H15A C15 H15B 109.5 . .
O9 C15 H15C 109.5 . .
H15A C15 H15C 109.5 . .
H15B C15 H15C 109.5 . .
C6 O9' C15' 119.3(17) . .
O9' C15' H15D 109.5 . .
O9' C15' H15E 109.5 . .
H15D C15' H15E 109.5 . .
O9' C15' H15F 109.5 . .
H15D C15' H15F 109.5 . .
H15E C15' H15F 109.5 . .
C24 N1 C28 121.0(7) . .
C24 N1 Co2 124.0(6) . .
C28 N1 Co2 114.7(5) . .
C33 N2 C29 120.1(7) . .
C33 N2 Co2 122.5(5) . .
C29 N2 Co2 117.0(5) . .
O8 S1 O7 117.9(4) . .
O8 S1 C9 111.3(3) . .
O7 S1 C9 110.2(3) . .
O8 S1 C4 111.7(3) . .
O7 S1 C4 110.5(3) . .
C9 S1 C4 92.3(3) . .
O12 S2 O10 81.8(6) 2_395 .
O12 S2 O11 55.1(6) 2_395 .
O10 S2 O11 117.2(6) . .
O12 S2 C21 56.3(6) 2_395 2_395
O10 S2 C21 103.3(8) . 2_395
O11 S2 C21 89.0(8) . 2_395
O12 S2 C20 106.2(5) 2_395 2_395
O10 S2 C20 126.3(7) . 2_395
O11 S2 C20 109.5(7) . 2_395
C21 S2 C20 51.6(4) 2_395 2_395
O12 S2 C20' 151.5(6) 2_395 .
O10 S2 C20' 125.5(5) . .
O11 S2 C20' 109.3(5) . .
O12 S2 C19 164.9(6) 2_395 .
O10 S2 C19 112.4(5) . .
O11 S2 C19 111.5(5) . .
C21 S2 C19 121.8(4) 2_395 .
C20 S2 C19 70.2(3) 2_395 .
O12 S2 C19' 142.8(5) 2_395 .
O10 S2 C19' 102.7(5) . .
O11 S2 C19' 91.9(5) . .
C20' S2 C19' 47.69(16) . .
O12 S2 C21' 87.2(6) 2_395 2_395
O10 S2 C21' 110.2(7) . 2_395
O11 S2 C21' 110.4(8) . 2_395
C20' S2 C21' 76.2(4) . 2_395
C19' S2 C21' 123.8(3) . 2_395
O12 O11 S2 59.1(6) 2_395 .

loop_
_geom_bond_atom_site_label_1
_geom_bond_atom_site_label_2
_geom_bond_distance
_geom_bond_site_symmetry_2
Co1 O6 2.019(4) 2_485
Co1 O6 2.019(4) .
Co1 O3 2.113(4) 2_486
Co1 O3 2.113(4) 1_554
Co1 O1 2.167(4) 2_485
Co1 O1 2.167(4) .
Co2 O2 1.994(4) .
Co2 O5 2.044(5) .
Co2 N2 2.077(5) .
Co2 O4 2.117(4) 1_554
Co2 N1 2.126(6) .
Co2 O3 2.286(4) 1_554
C1 O1 1.246(7) .
C1 O2 1.272(7) .
C1 C2 1.498(7) .
C2 C7 1.381(8) .
C2 C3 1.410(9) .
C3 C4 1.381(8) .
C3 H3A 0.9300 .
C4 C5 1.411(8) .
C4 S1 1.767(6) .
C5 C6 1.398(9) .
C5 C8 1.481(7) .
C6 O9' 1.253(19) .
C6 C7 1.399(7) .
C7 H7A 0.9300 .
C8 C9 1.398(9) .
C8 C13 1.410(8) .
C9 C10 1.368(8) .
C9 S1 1.763(6) .
C10 C11 1.403(8) .
C10 H10A 0.9300 .
C11 C12 1.379(9) .
C11 C14 1.494(8) .
C12 C13 1.405(8) .
C12 H12A 0.9300 .
C13 O9 1.358(8) .
C14 O4 1.242(8) .
C14 O3 1.275(7) .
C16 O5 1.259(7) .
C16 O6 1.260(7) .
C16 C17' 1.452(8) .
C16 C17 1.547(8) .
C17 C18 1.3900 .
C17 C22 1.3900 .
C18 C19 1.3900 .
C18 H18A 0.9300 .
C19 C20 1.3900 .
C19 S2 1.727(6) .
C19 C20 1.923(14) 2_395
C20 C21 1.3900 .
C20 S2 1.613(7) 2_395
C20 C20 1.751(13) 2_395
C20 C19 1.923(10) 2_395
C21 C22 1.3900 .
C21 O12 1.398(10) .
C21 S2 1.582(7) 2_395
C22 H22A 0.9300 .
C17' C18' 1.3900 .
C17' C22' 1.3900 .
C18' C19' 1.3900 .
C18' H18B 0.9300 .
C19' C20' 1.3900 .
C19' S2 1.739(8) .
C20' C21' 1.3900 .
C20' S2 1.699(7) .
C20' C20' 1.897(13) 2_395
C21' C22' 1.3900 .
C21' S2 1.739(6) 2_395
C22' H22B 0.9300 .
O12 O11 1.291(13) 2_395
O12 S2 1.352(9) 2_395
O12 C34 1.429(16) .
C34 H34A 0.9600 .
C34 H34B 0.9600 .
C34 H34C 0.9600 .
C24 N1 1.328(11) .
C24 C25 1.375(13) .
C24 H24A 0.9300 .
C25 C26 1.388(16) .
C25 H25A 0.9300 .
C26 C27 1.384(16) .
C26 H26A 0.9300 .
C27 C28 1.402(13) .
C27 H27A 0.9300 .
C28 N1 1.360(10) .
C28 C29 1.449(13) .
C29 N2 1.343(10) .
C29 C30 1.410(11) .
C30 C31 1.384(13) .
C30 H30A 0.9300 .
C31 C32 1.358(13) .
C31 H31A 0.9300 .
C32 C33 1.389(11) .
C32 H32A 0.9300 .
C33 N2 1.339(10) .
C33 H33A 0.9300 .
O3 Co1 2.113(4) 1_556
O3 Co2 2.286(4) 1_556
O4 Co2 2.117(4) 1_556
O7 S1 1.440(6) .
O8 S1 1.429(6) .
O9 C15 1.443(9) .
C15 H15A 0.9600 .
C15 H15B 0.9600 .
C15 H15C 0.9600 .
O9' C15' 1.453(18) .
C15' H15D 0.9600 .
C15' H15E 0.9600 .
C15' H15F 0.9600 .
S2 O12 1.352(9) 2_395
S2 O10 1.433(10) .
S2 O11 1.438(9) .
S2 C21 1.582(12) 2_395
S2 C20 1.613(13) 2_395
S2 C21' 1.739(13) 2_395
O11 O12 1.291(13) 2_395

loop_
_platon_squeeze_void_nr
_platon_squeeze_void_average_x
_platon_squeeze_void_average_y
_platon_squeeze_void_average_z
_platon_squeeze_void_volume
_platon_squeeze_void_count_electrons
_platon_squeeze_void_content
1 -0.027 0.000 0.500 270 14 ' '
